data_4025208
loop_
_publ_author_name
'Toshiyuki Kowada'
'Toshihisa Kuwabara'
'Kouichi Ohe'

_publ_section_title
;
 Synthesis, Structures, and Optical Properties of Heteroarene-Fused
 Dispiro Compounds
;
_journal_name_full 'Journal of Organic Chemistry'
_journal_page_first 906
_journal_page_last 913
_journal_paper_doi 10.1021/jo902482n
_journal_volume 75
_journal_year 2010
_chemical_formula_moiety 'C51 H29 N O '
_chemical_formula_sum 'C51 H29 N O'
_chemical_formula_weight 671.80
_space_group_IT_number 14
_symmetry_cell_setting monoclinic
_symmetry_Int_Tables_number 14
_symmetry_space_group_name_Hall '-P 2yn'
_symmetry_space_group_name_H-M 'P 1 21/n 1'
_cell_angle_alpha 90.0000
_cell_angle_beta 108.022(5)
_cell_angle_gamma 90.0000
_cell_formula_units_Z 4
_cell_length_a 14.490(6)
_cell_length_b 11.893(4)
_cell_length_c 21.667(8)
_cell_measurement_reflns_used 8586
_cell_measurement_temperature 153.1
_cell_measurement_theta_max 31.0
_cell_measurement_theta_min 1.7
_cell_volume 3551(2)
_computing_cell_refinement CrystalClear
_computing_data_collection CrystalClear
_computing_data_reduction CrystalStructure
_computing_publication_material 'CrystalStructure 3.8'
_computing_structure_refinement CRYSTALS
_computing_structure_solution SIR92
_diffrn_detector_area_resol_mean 7.31
_diffrn_measured_fraction_theta_full 0.865
_diffrn_measured_fraction_theta_max 0.865
_diffrn_measurement_device_type 'Rigaku Saturn'
_diffrn_measurement_method \w
_diffrn_radiation_type 'Mo K\a'
_diffrn_radiation_wavelength 0.71070
_diffrn_reflns_av_R_equivalents 0.048
_diffrn_reflns_limit_h_max 20
_diffrn_reflns_limit_h_min -16
_diffrn_reflns_limit_k_max 16
_diffrn_reflns_limit_k_min -17
_diffrn_reflns_limit_l_max 22
_diffrn_reflns_limit_l_min -31
_diffrn_reflns_number 29735
_diffrn_reflns_theta_full 31.15
_diffrn_reflns_theta_max 31.15
_exptl_absorpt_coefficient_mu 0.074
_exptl_absorpt_correction_T_max 0.985
_exptl_absorpt_correction_T_min 0.875
_exptl_absorpt_correction_type multi-scan
_exptl_absorpt_process_details 'Jacobson, R. (1998) Private communication'
_exptl_crystal_colour yellow
_exptl_crystal_density_diffrn 1.257
_exptl_crystal_density_method 'not measured'
_exptl_crystal_description block
_exptl_crystal_F_000 1400.00
_exptl_crystal_size_max 0.20
_exptl_crystal_size_mid 0.20
_exptl_crystal_size_min 0.20
_refine_diff_density_max 1.10
_refine_diff_density_min -0.67
_refine_ls_extinction_method none
_refine_ls_goodness_of_fit_ref 1.028
_refine_ls_hydrogen_treatment refall
_refine_ls_number_parameters 487
_refine_ls_number_reflns 9914
_refine_ls_R_factor_gt 0.0695
_refine_ls_shift/su_max 0.0000
_refine_ls_structure_factor_coef F
_refine_ls_weighting_details 'w = 1/[1.1000\s(Fo^2^) + 9.0000]'
_refine_ls_weighting_scheme calc
_refine_ls_wR_factor_ref 0.0860
_reflns_number_gt 4305
_reflns_number_total 9914
_reflns_threshold_expression F^2^>2.0\s(F^2^)
_cod_data_source_file jo902482n_si_003.cif
_cod_data_source_block '__dispiro-FDIPF'
_cod_original_formula_sum 'C51 H29 N O '
_cod_database_code 4025208

loop_
_symmetry_equiv_pos_site_id
_symmetry_equiv_pos_as_xyz
1 +X,+Y,+Z
2 1/2-X,1/2+Y,1/2-Z
3 -X,-Y,-Z
4 1/2+X,1/2-Y,1/2+Z

loop_
_atom_site_label
_atom_site_type_symbol
_atom_site_fract_x
_atom_site_fract_y
_atom_site_fract_z
_atom_site_U_iso_or_equiv
_atom_site_adp_type
_atom_site_occupancy
_atom_site_symmetry_multiplicity
_atom_site_calc_flag
_atom_site_refinement_flags
_atom_site_disorder_assembly
_atom_site_disorder_group
O(1) O 1.0233(4) 0.5184(6) 0.4372(3) 0.090(2) Uiso 0.50 1 d P . .
N(1) N 1.04708(16) 0.4435(2) 0.22137(10) 0.0267(5) Uani 1.00 1 d . . .
C(1) C 1.0043(2) 0.5482(2) 0.21366(13) 0.0277(7) Uani 1.00 1 d . . .
C(2) C 1.02582(19) 0.6582(2) 0.24279(13) 0.0258(6) Uani 1.00 1 d . . .
C(3) C 1.0998(2) 0.7006(2) 0.29552(13) 0.0302(7) Uani 1.00 1 d . . .
C(4) C 1.1000(2) 0.8146(2) 0.30928(14) 0.0318(7) Uani 1.00 1 d . . .
C(5) C 1.0295(2) 0.8856(2) 0.27099(14) 0.0324(7) Uani 1.00 1 d . . .
C(6) C 0.9539(2) 0.8433(2) 0.21910(13) 0.0307(7) Uani 1.00 1 d . . .
C(7) C 0.95180(19) 0.7303(2) 0.20530(12) 0.0258(6) Uani 1.00 1 d . . .
C(8) C 0.8767(2) 0.6657(2) 0.15063(13) 0.0283(6) Uani 1.00 1 d . . .
C(9) C 0.92136(19) 0.5492(2) 0.16024(12) 0.0243(6) Uani 1.00 1 d . . .
C(10) C 0.91140(19) 0.4402(2) 0.13344(12) 0.0256(6) Uani 1.00 1 d . . .
C(11) C 0.8439(2) 0.3662(2) 0.08214(13) 0.0259(6) Uani 1.00 1 d . . .
C(12) C 0.8981(2) 0.2533(2) 0.09770(13) 0.0275(7) Uani 1.00 1 d . . .
C(13) C 0.8716(2) 0.1521(2) 0.06614(14) 0.0334(7) Uani 1.00 1 d . . .
C(14) C 0.9302(2) 0.0580(2) 0.08648(15) 0.0402(8) Uani 1.00 1 d . . .
C(15) C 1.0150(2) 0.0664(2) 0.13829(15) 0.0368(8) Uani 1.00 1 d . . .
C(16) C 1.0423(2) 0.1670(2) 0.17119(14) 0.0333(7) Uani 1.00 1 d . . .
C(17) C 0.9839(2) 0.2613(2) 0.15081(13) 0.0278(7) Uani 1.00 1 d . . .
C(18) C 0.9890(2) 0.3777(2) 0.17178(13) 0.0267(6) Uani 1.00 1 d . . .
C(19) C 1.12761(19) 0.4077(2) 0.27521(13) 0.0264(6) Uani 1.00 1 d . . .
C(20) C 1.1216(2) 0.4222(2) 0.33738(14) 0.0341(8) Uani 1.00 1 d . . .
C(21) C 1.1997(2) 0.3905(2) 0.39011(14) 0.0398(8) Uani 1.00 1 d . . .
C(22) C 1.2814(2) 0.3434(2) 0.38103(14) 0.0386(8) Uani 1.00 1 d . . .
C(23) C 1.2859(2) 0.3284(2) 0.31874(14) 0.0338(7) Uani 1.00 1 d . . .
C(24) C 1.2090(2) 0.3610(2) 0.26552(13) 0.0304(7) Uani 1.00 1 d . . .
C(25) C 0.7744(2) 0.6725(2) 0.15647(17) 0.0404(9) Uani 1.00 1 d . . .
C(26) C 0.7443(2) 0.6387(3) 0.2078(2) 0.0533(11) Uani 1.00 1 d . . .
C(27) C 0.6448(3) 0.6585(3) 0.2027(2) 0.0689(15) Uani 1.00 1 d . . .
C(28) C 0.5850(2) 0.7102(4) 0.1468(2) 0.0726(15) Uani 1.00 1 d . . .
C(29) C 0.6155(2) 0.7431(3) 0.0964(2) 0.0729(15) Uani 1.00 1 d . . .
C(30) C 0.7118(2) 0.7244(3) 0.10028(19) 0.0506(10) Uani 1.00 1 d . . .
C(31) C 0.7647(2) 0.7503(3) 0.05503(17) 0.0470(9) Uani 1.00 1 d . . .
C(32) C 0.7363(2) 0.7990(3) -0.00802(19) 0.0574(11) Uani 1.00 1 d . . .
C(33) C 0.8059(3) 0.8139(3) -0.03815(19) 0.0630(12) Uani 1.00 1 d . . .
C(34) C 0.8998(3) 0.7831(3) -0.00963(17) 0.0550(11) Uani 1.00 1 d . . .
C(35) C 0.9286(2) 0.7354(2) 0.05162(14) 0.0403(8) Uani 1.00 1 d . . .
C(36) C 0.8608(2) 0.7177(2) 0.08349(14) 0.0336(7) Uani 1.00 1 d . . .
C(37) C 0.8240(2) 0.4024(2) 0.01193(13) 0.0268(6) Uani 1.00 1 d . . .
C(38) C 0.8897(2) 0.4231(2) -0.02095(14) 0.0297(7) Uani 1.00 1 d . . .
C(39) C 0.8550(2) 0.4510(2) -0.08659(14) 0.0352(8) Uani 1.00 1 d . . .
C(40) C 0.7562(2) 0.4568(2) -0.11799(15) 0.0382(8) Uani 1.00 1 d . . .
C(41) C 0.6898(2) 0.4371(2) -0.08492(14) 0.0353(8) Uani 1.00 1 d . . .
C(42) C 0.7240(2) 0.4102(2) -0.01943(13) 0.0283(7) Uani 1.00 1 d . . .
C(43) C 0.6725(2) 0.3845(2) 0.02762(13) 0.0285(7) Uani 1.00 1 d . . .
C(44) C 0.5745(2) 0.3831(2) 0.02157(16) 0.0376(8) Uani 1.00 1 d . . .
C(45) C 0.5466(2) 0.3553(3) 0.07476(17) 0.0444(9) Uani 1.00 1 d . . .
C(46) C 0.6150(2) 0.3290(2) 0.13378(16) 0.0418(9) Uani 1.00 1 d . . .
C(47) C 0.7128(2) 0.3315(2) 0.14057(14) 0.0358(8) Uani 1.00 1 d . . .
C(48) C 0.7410(2) 0.3588(2) 0.08711(13) 0.0271(6) Uani 1.00 1 d . . .
C(49) C 0.9857(2) 0.5102(3) 0.46918(16) 0.0464(8) Uiso 1.00 1 d . . .
C(50) C 0.8805(3) 0.5487(4) 0.4425(2) 0.0698(12) Uiso 1.00 1 d . . .
C(51) C 0.8594(5) 0.5367(7) 0.3688(4) 0.064(2) Uiso 0.50 1 d P . .
H(1) H 1.1485 0.6521 0.3216 0.035 Uiso 1.00 1 c R . .
H(2) H 1.1496 0.8444 0.3453 0.038 Uiso 1.00 1 c R . .
H(3) H 1.0328 0.9639 0.2801 0.040 Uiso 1.00 1 c R . .
H(4) H 0.9045 0.8918 0.1938 0.037 Uiso 1.00 1 c R . .
H(5) H 0.8136 0.1470 0.0306 0.039 Uiso 1.00 1 c R . .
H(6) H 0.9121 -0.0118 0.0647 0.048 Uiso 1.00 1 c R . .
H(7) H 1.0547 0.0019 0.1518 0.044 Uiso 1.00 1 c R . .
H(8) H 1.1003 0.1722 0.2067 0.039 Uiso 1.00 1 c R . .
H(9) H 1.0649 0.4536 0.3437 0.040 Uiso 1.00 1 c R . .
H(10) H 1.1965 0.4011 0.4329 0.046 Uiso 1.00 1 c R . .
H(11) H 1.3342 0.3214 0.4174 0.043 Uiso 1.00 1 c R . .
H(12) H 1.3422 0.2958 0.3124 0.040 Uiso 1.00 1 c R . .
H(13) H 1.2124 0.3512 0.2228 0.036 Uiso 1.00 1 c R . .
H(14) H 0.7874 0.6041 0.2452 0.066 Uiso 1.00 1 c R . .
H(15) H 0.6188 0.6365 0.2360 0.090 Uiso 1.00 1 c R . .
H(16) H 0.5195 0.7249 0.1441 0.086 Uiso 1.00 1 c R . .
H(17) H 0.5721 0.7772 0.0589 0.083 Uiso 1.00 1 c R . .
H(18) H 0.6709 0.8199 -0.0293 0.059 Uiso 1.00 1 c R . .
H(19) H 0.7882 0.8484 -0.0797 0.071 Uiso 1.00 1 c R . .
H(20) H 0.9458 0.7939 -0.0322 0.064 Uiso 1.00 1 c R . .
H(21) H 0.9943 0.7140 0.0718 0.047 Uiso 1.00 1 c R . .
H(22) H 0.9574 0.4187 0.0009 0.036 Uiso 1.00 1 c R . .
H(23) H 0.8993 0.4664 -0.1100 0.044 Uiso 1.00 1 c R . .
H(24) H 0.7336 0.4745 -0.1629 0.045 Uiso 1.00 1 c R . .
H(25) H 0.6220 0.4422 -0.1066 0.040 Uiso 1.00 1 c R . .
H(26) H 0.5275 0.4016 -0.0186 0.044 Uiso 1.00 1 c R . .
H(27) H 0.4796 0.3534 0.0710 0.054 Uiso 1.00 1 c R . .
H(28) H 0.5942 0.3091 0.1698 0.053 Uiso 1.00 1 c R . .
H(29) H 0.7598 0.3150 0.1810 0.043 Uiso 1.00 1 c R . .

loop_
_atom_site_aniso_label
_atom_site_aniso_U_11
_atom_site_aniso_U_22
_atom_site_aniso_U_33
_atom_site_aniso_U_12
_atom_site_aniso_U_13
_atom_site_aniso_U_23
N(1) 0.0284(11) 0.0277(12) 0.0194(10) 0.0010(9) 0.0006(8) 0.0006(9)
C(1) 0.0309(14) 0.0283(14) 0.0211(12) 0.0001(11) 0.0038(10) -0.0020(10)
C(2) 0.0279(13) 0.0276(14) 0.0227(12) -0.0033(11) 0.0091(10) -0.0003(10)
C(3) 0.0313(14) 0.0327(15) 0.0241(13) -0.0056(12) 0.0050(11) -0.0020(11)
C(4) 0.0339(15) 0.0362(16) 0.0262(14) -0.0107(12) 0.0105(12) -0.0078(12)
C(5) 0.0392(16) 0.0282(15) 0.0321(15) -0.0071(12) 0.0145(12) -0.0061(12)
C(6) 0.0353(15) 0.0297(15) 0.0271(14) -0.0018(12) 0.0097(12) -0.0042(11)
C(7) 0.0295(13) 0.0286(14) 0.0195(12) -0.0015(11) 0.0076(10) -0.0041(10)
C(8) 0.0281(14) 0.0256(14) 0.0264(13) 0.0029(11) 0.0015(10) -0.0057(11)
C(9) 0.0268(13) 0.0244(13) 0.0214(12) -0.0004(10) 0.0069(10) -0.0006(10)
C(10) 0.0279(13) 0.0259(13) 0.0207(12) -0.0004(11) 0.0041(10) -0.0012(10)
C(11) 0.0322(14) 0.0232(13) 0.0212(12) -0.0016(11) 0.0066(10) -0.0017(10)
C(12) 0.0350(15) 0.0259(14) 0.0225(13) 0.0003(11) 0.0104(11) 0.0019(10)
C(13) 0.0434(17) 0.0287(15) 0.0246(14) -0.0037(13) 0.0054(12) -0.0028(11)
C(14) 0.063(2) 0.0227(15) 0.0351(16) -0.0006(14) 0.0149(15) -0.0029(12)
C(15) 0.0474(18) 0.0258(15) 0.0363(16) 0.0040(13) 0.0117(14) 0.0061(12)
C(16) 0.0404(16) 0.0293(15) 0.0280(14) 0.0031(13) 0.0075(12) 0.0033(12)
C(17) 0.0334(14) 0.0275(14) 0.0223(13) 0.0023(11) 0.0085(11) 0.0027(10)
C(18) 0.0310(14) 0.0269(14) 0.0206(12) 0.0009(11) 0.0056(10) -0.0007(10)
C(19) 0.0295(13) 0.0240(13) 0.0218(12) -0.0004(11) 0.0021(10) 0.0028(10)
C(20) 0.0358(16) 0.0389(17) 0.0266(14) 0.0047(13) 0.0080(12) 0.0008(12)
C(21) 0.0443(18) 0.050(2) 0.0218(14) 0.0112(15) 0.0055(12) 0.0026(13)
C(22) 0.0376(17) 0.0444(19) 0.0261(14) 0.0075(14) -0.0014(12) 0.0018(13)
C(23) 0.0317(15) 0.0335(16) 0.0350(15) 0.0045(12) 0.0085(12) 0.0033(13)
C(24) 0.0339(15) 0.0345(16) 0.0220(13) 0.0012(12) 0.0076(11) 0.0026(11)
C(25) 0.0295(15) 0.0341(17) 0.057(2) -0.0054(13) 0.0127(14) -0.0207(15)
C(26) 0.045(2) 0.051(2) 0.071(2) -0.0154(17) 0.0285(19) -0.027(2)
C(27) 0.069(2) 0.057(2) 0.098(3) -0.025(2) 0.051(2) -0.036(2)
C(28) 0.035(2) 0.067(3) 0.113(4) -0.006(2) 0.018(2) -0.024(2)
C(29) 0.039(2) 0.062(2) 0.108(4) -0.001(2) 0.008(2) -0.013(2)
C(30) 0.0281(16) 0.0368(19) 0.070(2) 0.0039(14) -0.0097(16) -0.0180(17)
C(31) 0.0448(19) 0.0377(19) 0.046(2) 0.0021(15) -0.0040(15) -0.0090(15)
C(32) 0.048(2) 0.047(2) 0.052(2) 0.0085(17) -0.0222(17) -0.0001(18)
C(33) 0.088(3) 0.047(2) 0.041(2) 0.003(2) 0.001(2) 0.0004(17)
C(34) 0.090(3) 0.0353(19) 0.0345(18) 0.0047(19) 0.0113(18) 0.0004(15)
C(35) 0.061(2) 0.0293(16) 0.0267(15) 0.0063(15) 0.0078(14) -0.0023(12)
C(36) 0.0408(16) 0.0232(14) 0.0277(14) 0.0057(12) -0.0030(12) -0.0064(11)
C(37) 0.0379(15) 0.0198(12) 0.0208(12) 0.0005(11) 0.0064(11) -0.0016(10)
C(38) 0.0362(15) 0.0241(14) 0.0296(14) 0.0003(11) 0.0112(12) -0.0000(11)
C(39) 0.0493(18) 0.0288(15) 0.0321(15) 0.0001(13) 0.0195(13) 0.0035(12)
C(40) 0.055(2) 0.0301(16) 0.0288(15) 0.0080(14) 0.0113(14) 0.0058(12)
C(41) 0.0401(17) 0.0322(16) 0.0273(14) 0.0064(13) 0.0014(12) 0.0046(12)
C(42) 0.0352(15) 0.0223(13) 0.0260(13) 0.0034(11) 0.0076(11) -0.0007(10)
C(43) 0.0316(14) 0.0240(14) 0.0277(14) 0.0028(11) 0.0060(11) 0.0004(11)
C(44) 0.0331(16) 0.0376(17) 0.0385(17) 0.0058(13) 0.0056(13) 0.0009(14)
C(45) 0.0334(17) 0.050(2) 0.052(2) 0.0029(15) 0.0166(15) -0.0023(17)
C(46) 0.0440(18) 0.048(2) 0.0399(18) -0.0017(15) 0.0224(15) -0.0013(15)
C(47) 0.0428(17) 0.0372(17) 0.0278(15) -0.0008(14) 0.0114(13) -0.0025(12)
C(48) 0.0331(14) 0.0232(13) 0.0258(13) -0.0020(11) 0.0103(11) -0.0034(10)

loop_
_atom_type_symbol
_atom_type_description
_atom_type_scat_dispersion_real
_atom_type_scat_dispersion_imag
_atom_type_scat_source
C C 0.003 0.002
;
International Tables for Crystallography
(1992, Vol. C, Tables 4.2.6.8 and 6.1.1.4)
;
H H 0.000 0.000
;
International Tables for Crystallography
(1992, Vol. C, Table 6.1.1.4)
;
N N 0.006 0.003
;
International Tables for Crystallography
(1992, Vol. C, Tables 4.2.6.8 and 6.1.1.4)
;
O O 0.011 0.006
;
International Tables for Crystallography
(1992, Vol. C, Tables 4.2.6.8 and 6.1.1.4)
;

loop_
_geom_angle_atom_site_label_1
_geom_angle_atom_site_label_2
_geom_angle_atom_site_label_3
_geom_angle
_geom_angle_publ_flag
_geom_angle_site_symmetry_1
_geom_angle_site_symmetry_2
_geom_angle_site_symmetry_3
C(1) N(1) C(18) 105.92(19) yes . . .
C(1) N(1) C(19) 126.1(2) yes . . .
C(18) N(1) C(19) 127.5(2) yes . . .
N(1) C(1) C(2) 137.5(2) yes . . .
N(1) C(1) C(9) 110.5(2) yes . . .
C(2) C(1) C(9) 111.8(2) yes . . .
C(1) C(2) C(3) 133.8(2) yes . . .
C(1) C(2) C(7) 106.0(2) yes . . .
C(3) C(2) C(7) 120.3(2) yes . . .
C(2) C(3) C(4) 118.6(2) yes . . .
C(3) C(4) C(5) 120.9(2) yes . . .
C(4) C(5) C(6) 120.8(2) yes . . .
C(5) C(6) C(7) 119.0(2) yes . . .
C(2) C(7) C(6) 120.3(2) yes . . .
C(2) C(7) C(8) 111.6(2) yes . . .
C(6) C(7) C(8) 128.0(2) yes . . .
C(7) C(8) C(9) 100.33(19) yes . . .
C(7) C(8) C(25) 112.5(2) yes . . .
C(7) C(8) C(36) 113.0(2) yes . . .
C(9) C(8) C(25) 114.9(2) yes . . .
C(9) C(8) C(36) 115.6(2) yes . . .
C(25) C(8) C(36) 101.1(2) yes . . .
C(1) C(9) C(8) 110.2(2) yes . . .
C(1) C(9) C(10) 106.8(2) yes . . .
C(8) C(9) C(10) 143.0(2) yes . . .
C(9) C(10) C(11) 142.9(2) yes . . .
C(9) C(10) C(18) 106.6(2) yes . . .
C(11) C(10) C(18) 110.3(2) yes . . .
C(10) C(11) C(12) 100.16(19) yes . . .
C(10) C(11) C(37) 116.7(2) yes . . .
C(10) C(11) C(48) 113.8(2) yes . . .
C(12) C(11) C(37) 113.1(2) yes . . .
C(12) C(11) C(48) 112.1(2) yes . . .
C(37) C(11) C(48) 101.5(2) yes . . .
C(11) C(12) C(13) 127.4(2) yes . . .
C(11) C(12) C(17) 112.4(2) yes . . .
C(13) C(12) C(17) 120.2(2) yes . . .
C(12) C(13) C(14) 119.8(2) yes . . .
C(13) C(14) C(15) 119.9(2) yes . . .
C(14) C(15) C(16) 121.2(2) yes . . .
C(15) C(16) C(17) 118.9(2) yes . . .
C(12) C(17) C(16) 120.0(2) yes . . .
C(12) C(17) C(18) 105.4(2) yes . . .
C(16) C(17) C(18) 134.6(2) yes . . .
N(1) C(18) C(10) 110.3(2) yes . . .
N(1) C(18) C(17) 137.9(2) yes . . .
C(10) C(18) C(17) 111.7(2) yes . . .
N(1) C(19) C(20) 118.2(2) yes . . .
N(1) C(19) C(24) 121.0(2) yes . . .
C(20) C(19) C(24) 120.8(2) yes . . .
C(19) C(20) C(21) 119.0(3) yes . . .
C(20) C(21) C(22) 120.7(2) yes . . .
C(21) C(22) C(23) 119.6(2) yes . . .
C(22) C(23) C(24) 120.4(2) yes . . .
C(19) C(24) C(23) 119.4(2) yes . . .
C(8) C(25) C(26) 127.6(2) yes . . .
C(8) C(25) C(30) 109.3(3) yes . . .
C(26) C(25) C(30) 123.0(3) yes . . .
C(25) C(26) C(27) 117.0(3) yes . . .
C(26) C(27) C(28) 118.7(4) yes . . .
C(27) C(28) C(29) 123.9(4) yes . . .
C(28) C(29) C(30) 118.4(3) yes . . .
C(25) C(30) C(29) 119.1(4) yes . . .
C(25) C(30) C(31) 110.0(2) yes . . .
C(29) C(30) C(31) 130.9(3) yes . . .
C(30) C(31) C(32) 132.8(3) yes . . .
C(30) C(31) C(36) 107.8(2) yes . . .
C(32) C(31) C(36) 119.4(3) yes . . .
C(31) C(32) C(33) 118.3(3) yes . . .
C(32) C(33) C(34) 121.9(3) yes . . .
C(33) C(34) C(35) 120.7(4) yes . . .
C(34) C(35) C(36) 119.4(3) yes . . .
C(8) C(36) C(31) 111.6(3) yes . . .
C(8) C(36) C(35) 128.0(2) yes . . .
C(31) C(36) C(35) 120.4(2) yes . . .
C(11) C(37) C(38) 128.4(2) yes . . .
C(11) C(37) C(42) 110.6(2) yes . . .
C(38) C(37) C(42) 121.0(2) yes . . .
C(37) C(38) C(39) 118.8(2) yes . . .
C(38) C(39) C(40) 120.3(3) yes . . .
C(39) C(40) C(41) 121.0(2) yes . . .
C(40) C(41) C(42) 118.8(2) yes . . .
C(37) C(42) C(41) 120.0(3) yes . . .
C(37) C(42) C(43) 108.7(2) yes . . .
C(41) C(42) C(43) 131.2(2) yes . . .
C(42) C(43) C(44) 131.5(2) yes . . .
C(42) C(43) C(48) 108.5(2) yes . . .
C(44) C(43) C(48) 120.0(2) yes . . .
C(43) C(44) C(45) 118.8(2) yes . . .
C(44) C(45) C(46) 121.1(3) yes . . .
C(45) C(46) C(47) 120.6(3) yes . . .
C(46) C(47) C(48) 118.5(2) yes . . .
C(11) C(48) C(43) 110.6(2) yes . . .
C(11) C(48) C(47) 128.4(2) yes . . .
C(43) C(48) C(47) 121.0(2) yes . . .
O(1) C(49) C(49) 131.1(4) yes . . 3_766
O(1) C(49) C(50) 113.5(4) yes . . .
C(49) C(49) C(50) 114.4(3) yes 3_766 . .
C(49) C(50) C(51) 102.8(4) yes . . .
C(2) C(3) H(1) 120.5 no . . .
C(4) C(3) H(1) 120.9 no . . .
C(3) C(4) H(2) 119.5 no . . .
C(5) C(4) H(2) 119.6 no . . .
C(4) C(5) H(3) 119.5 no . . .
C(6) C(5) H(3) 119.7 no . . .
C(5) C(6) H(4) 120.6 no . . .
C(7) C(6) H(4) 120.4 no . . .
C(12) C(13) H(5) 119.9 no . . .
C(14) C(13) H(5) 120.3 no . . .
C(13) C(14) H(6) 119.8 no . . .
C(15) C(14) H(6) 120.3 no . . .
C(14) C(15) H(7) 119.4 no . . .
C(16) C(15) H(7) 119.3 no . . .
C(15) C(16) H(8) 120.9 no . . .
C(17) C(16) H(8) 120.2 no . . .
C(19) C(20) H(9) 120.3 no . . .
C(21) C(20) H(9) 120.6 no . . .
C(20) C(21) H(10) 119.6 no . . .
C(22) C(21) H(10) 119.7 no . . .
C(21) C(22) H(11) 120.1 no . . .
C(23) C(22) H(11) 120.3 no . . .
C(22) C(23) H(12) 119.7 no . . .
C(24) C(23) H(12) 119.9 no . . .
C(19) C(24) H(13) 120.2 no . . .
C(23) C(24) H(13) 120.4 no . . .
C(25) C(26) H(14) 121.8 no . . .
C(27) C(26) H(14) 121.2 no . . .
C(26) C(27) H(15) 121.6 no . . .
C(28) C(27) H(15) 119.7 no . . .
C(27) C(28) H(16) 118.4 no . . .
C(29) C(28) H(16) 117.7 no . . .
C(28) C(29) H(17) 121.1 no . . .
C(30) C(29) H(17) 120.5 no . . .
C(31) C(32) H(18) 121.3 no . . .
C(33) C(32) H(18) 120.4 no . . .
C(32) C(33) H(19) 119.0 no . . .
C(34) C(33) H(19) 119.1 no . . .
C(33) C(34) H(20) 119.5 no . . .
C(35) C(34) H(20) 119.8 no . . .
C(34) C(35) H(21) 120.9 no . . .
C(36) C(35) H(21) 119.7 no . . .
C(37) C(38) H(22) 120.3 no . . .
C(39) C(38) H(22) 120.9 no . . .
C(38) C(39) H(23) 120.0 no . . .
C(40) C(39) H(23) 119.7 no . . .
C(39) C(40) H(24) 119.4 no . . .
C(41) C(40) H(24) 119.6 no . . .
C(40) C(41) H(25) 120.7 no . . .
C(42) C(41) H(25) 120.5 no . . .
C(43) C(44) H(26) 120.5 no . . .
C(45) C(44) H(26) 120.7 no . . .
C(44) C(45) H(27) 119.5 no . . .
C(46) C(45) H(27) 119.4 no . . .
C(45) C(46) H(28) 119.7 no . . .
C(47) C(46) H(28) 119.6 no . . .
C(46) C(47) H(29) 121.0 no . . .
C(48) C(47) H(29) 120.5 no . . .

loop_
_geom_bond_atom_site_label_1
_geom_bond_atom_site_label_2
_geom_bond_distance
_geom_bond_publ_flag
_geom_bond_site_symmetry_1
_geom_bond_site_symmetry_2
O(1) C(49) 1.011(9) yes . .
N(1) C(1) 1.378(3) yes . .
N(1) C(18) 1.384(3) yes . .
N(1) C(19) 1.436(3) yes . .
C(1) C(2) 1.444(3) yes . .
C(1) C(9) 1.387(3) yes . .
C(2) C(3) 1.397(3) yes . .
C(2) C(7) 1.416(3) yes . .
C(3) C(4) 1.388(4) yes . .
C(4) C(5) 1.386(3) yes . .
C(5) C(6) 1.398(3) yes . .
C(6) C(7) 1.375(4) yes . .
C(7) C(8) 1.543(3) yes . .
C(8) C(9) 1.517(3) yes . .
C(8) C(25) 1.528(4) yes . .
C(8) C(36) 1.531(4) yes . .
C(9) C(10) 1.409(3) yes . .
C(10) C(11) 1.515(3) yes . .
C(10) C(18) 1.389(3) yes . .
C(11) C(12) 1.539(3) yes . .
C(11) C(37) 1.520(3) yes . .
C(11) C(48) 1.530(4) yes . .
C(12) C(13) 1.379(4) yes . .
C(12) C(17) 1.412(3) yes . .
C(13) C(14) 1.391(4) yes . .
C(14) C(15) 1.388(3) yes . .
C(15) C(16) 1.386(4) yes . .
C(16) C(17) 1.392(4) yes . .
C(17) C(18) 1.452(4) yes . .
C(19) C(20) 1.387(4) yes . .
C(19) C(24) 1.377(4) yes . .
C(20) C(21) 1.388(3) yes . .
C(21) C(22) 1.378(4) yes . .
C(22) C(23) 1.383(4) yes . .
C(23) C(24) 1.388(3) yes . .
C(25) C(26) 1.373(6) yes . .
C(25) C(30) 1.415(4) yes . .
C(26) C(27) 1.430(6) yes . .
C(27) C(28) 1.395(6) yes . .
C(28) C(29) 1.356(8) yes . .
C(29) C(30) 1.391(5) yes . .
C(30) C(31) 1.452(5) yes . .
C(31) C(32) 1.422(5) yes . .
C(31) C(36) 1.392(4) yes . .
C(32) C(33) 1.371(6) yes . .
C(33) C(34) 1.359(5) yes . .
C(34) C(35) 1.384(4) yes . .
C(35) C(36) 1.381(5) yes . .
C(37) C(38) 1.376(4) yes . .
C(37) C(42) 1.399(3) yes . .
C(38) C(39) 1.394(4) yes . .
C(39) C(40) 1.384(4) yes . .
C(40) C(41) 1.386(5) yes . .
C(41) C(42) 1.388(3) yes . .
C(42) C(43) 1.470(4) yes . .
C(43) C(44) 1.386(4) yes . .
C(43) C(48) 1.396(3) yes . .
C(44) C(45) 1.374(5) yes . .
C(45) C(46) 1.389(4) yes . .
C(46) C(47) 1.379(4) yes . .
C(47) C(48) 1.382(4) yes . .
C(49) C(49) 1.293(4) yes . 3_766
C(49) C(50) 1.523(5) yes . .
C(50) C(51) 1.536(10) yes . .
C(3) H(1) 0.950 no . .
C(4) H(2) 0.950 no . .
C(5) H(3) 0.950 no . .
C(6) H(4) 0.950 no . .
C(13) H(5) 0.950 no . .
C(14) H(6) 0.950 no . .
C(15) H(7) 0.950 no . .
C(16) H(8) 0.950 no . .
C(20) H(9) 0.950 no . .
C(21) H(10) 0.950 no . .
C(22) H(11) 0.950 no . .
C(23) H(12) 0.950 no . .
C(24) H(13) 0.950 no . .
C(26) H(14) 0.950 no . .
C(27) H(15) 0.950 no . .
C(28) H(16) 0.950 no . .
C(29) H(17) 0.950 no . .
C(32) H(18) 0.950 no . .
C(33) H(19) 0.950 no . .
C(34) H(20) 0.950 no . .
C(35) H(21) 0.950 no . .
C(38) H(22) 0.950 no . .
C(39) H(23) 0.950 no . .
C(40) H(24) 0.950 no . .
C(41) H(25) 0.950 no . .
C(44) H(26) 0.950 no . .
C(45) H(27) 0.950 no . .
C(46) H(28) 0.950 no . .
C(47) H(29) 0.950 no . .

loop_
_geom_contact_atom_site_label_1
_geom_contact_atom_site_label_2
_geom_contact_distance
_geom_contact_publ_flag
_geom_contact_site_symmetry_1
_geom_contact_site_symmetry_2
O(1) C(20) 3.150(8) ? . .
O(1) C(21) 3.391(8) ? . .
C(4) C(40) 3.576(4) ? . 4_565
C(5) C(15) 3.545(4) ? . 1_565
C(5) C(46) 3.430(5) ? . 2_655
C(6) C(15) 3.443(4) ? . 1_565
C(15) C(5) 3.545(4) ? . 1_545
C(15) C(6) 3.443(4) ? . 1_545
C(20) O(1) 3.150(8) ? . .
C(21) O(1) 3.391(8) ? . .
C(22) C(40) 3.590(4) ? . 4_555
C(26) C(51) 3.581(9) ? . .
C(29) C(44) 3.466(5) ? . 3_665
C(29) C(51) 3.567(10) ? . 2_655
C(35) C(38) 3.465(4) ? . 3_765
C(38) C(35) 3.465(4) ? . 3_765
C(38) C(38) 3.549(4) ? . 3_765
C(40) C(4) 3.576(4) ? . 4_464
C(40) C(22) 3.590(4) ? . 4_454
C(44) C(29) 3.466(5) ? . 3_665
C(44) C(44) 3.465(4) ? . 3_665
C(46) C(5) 3.430(5) ? . 2_645
C(46) C(51) 3.499(9) ? . 2_645
C(51) C(26) 3.581(9) ? . .
C(51) C(29) 3.567(10) ? . 2_645
C(51) C(46) 3.499(9) ? . 2_655
O(1) H(9) 2.412 ? . .
O(1) H(10) 2.898 ? . .
O(1) H(17) 3.197 ? . 2_645
O(1) H(17) 3.494 ? . 4_565
O(1) H(18) 2.800 ? . 4_565
N(1) H(23) 2.956 ? . 3_765
C(1) H(23) 2.995 ? . 3_765
C(2) H(12) 3.030 ? . 2_755
C(2) H(28) 3.445 ? . 2_655
C(3) H(12) 2.945 ? . 2_755
C(3) H(13) 3.382 ? . 2_755
C(3) H(19) 3.245 ? . 4_565
C(3) H(28) 3.381 ? . 2_655
C(4) H(12) 3.011 ? . 2_755
C(4) H(13) 3.038 ? . 2_755
C(4) H(19) 3.594 ? . 4_565
C(4) H(24) 3.112 ? . 4_565
C(4) H(25) 3.382 ? . 4_565
C(4) H(27) 3.181 ? . 2_655
C(4) H(28) 2.986 ? . 2_655
C(5) H(7) 3.049 ? . 1_565
C(5) H(12) 3.153 ? . 2_755
C(5) H(24) 3.308 ? . 4_565
C(5) H(25) 3.291 ? . 4_565
C(5) H(27) 3.487 ? . 2_655
C(5) H(28) 2.666 ? . 2_655
C(6) H(7) 3.022 ? . 1_565
C(6) H(12) 3.281 ? . 2_755
C(6) H(28) 2.735 ? . 2_655
C(7) H(12) 3.221 ? . 2_755
C(7) H(28) 3.124 ? . 2_655
C(9) H(23) 3.119 ? . 3_765
C(10) H(23) 3.144 ? . 3_765
C(12) H(20) 3.071 ? . 3_765
C(13) H(10) 3.262 ? . 4_454
C(13) H(11) 3.114 ? . 4_454
C(13) H(20) 3.026 ? . 3_765
C(14) H(4) 3.161 ? . 1_545
C(14) H(20) 3.004 ? . 3_765
C(15) H(3) 3.241 ? . 1_545
C(15) H(4) 3.086 ? . 1_545
C(15) H(20) 3.029 ? . 3_765
C(16) H(3) 3.409 ? . 1_545
C(16) H(15) 3.539 ? . 2_645
C(16) H(20) 3.104 ? . 3_765
C(17) H(15) 3.563 ? . 2_645
C(17) H(20) 3.113 ? . 3_765
C(18) H(23) 3.032 ? . 3_765
C(20) H(16) 3.218 ? . 2_645
C(21) H(5) 3.014 ? . 4_555
C(21) H(19) 3.346 ? . 4_565
C(22) H(5) 3.131 ? . 4_555
C(22) H(7) 3.277 ? . 2_755
C(22) H(21) 3.453 ? . 2_745
C(23) H(7) 3.014 ? . 2_755
C(23) H(21) 3.598 ? . 2_745
C(24) H(24) 3.257 ? . 3_765
C(26) H(28) 3.574 ? . 2_655
C(26) H(29) 3.208 ? . 2_655
C(27) H(3) 3.566 ? . 2_645
C(27) H(29) 3.094 ? . 2_655
C(28) H(25) 3.381 ? . 3_665
C(28) H(26) 3.055 ? . 3_665
C(29) H(26) 2.816 ? . 3_665
C(31) H(6) 3.512 ? . 1_565
C(32) H(1) 3.562 ? . 4_464
C(32) H(2) 3.481 ? . 4_464
C(32) H(6) 3.399 ? . 1_565
C(32) H(27) 3.506 ? . 3_665
C(33) H(1) 3.212 ? . 4_464
C(33) H(2) 3.393 ? . 4_464
C(33) H(6) 3.084 ? . 1_565
C(34) H(6) 2.898 ? . 1_565
C(34) H(22) 3.137 ? . 3_765
C(35) H(6) 3.037 ? . 1_565
C(35) H(11) 3.446 ? . 2_755
C(35) H(22) 2.923 ? . 3_765
C(35) H(23) 3.409 ? . 3_765
C(36) H(6) 3.355 ? . 1_565
C(37) H(11) 3.389 ? . 4_454
C(38) H(11) 3.197 ? . 4_454
C(38) H(20) 3.460 ? . 3_765
C(38) H(21) 2.801 ? . 3_765
C(38) H(22) 2.837 ? . 3_765
C(39) H(11) 3.257 ? . 4_454
C(39) H(21) 2.879 ? . 3_765
C(39) H(22) 3.181 ? . 3_765
C(40) H(2) 2.802 ? . 4_464
C(40) H(3) 3.438 ? . 4_464
C(40) H(11) 3.504 ? . 4_454
C(40) H(13) 3.349 ? . 3_765
C(41) H(2) 2.972 ? . 4_464
C(41) H(3) 3.316 ? . 4_464
C(41) H(16) 3.485 ? . 3_665
C(41) H(27) 3.574 ? . 3_665
C(44) H(17) 2.983 ? . 3_665
C(44) H(26) 2.947 ? . 3_665
C(45) H(17) 3.279 ? . 3_665
C(45) H(26) 3.192 ? . 3_665
C(49) H(9) 3.331 ? . .
C(49) H(17) 2.904 ? . 2_645
C(49) H(17) 3.199 ? . 4_565
C(49) H(18) 3.352 ? . 4_565
C(50) H(5) 3.261 ? . 2_655
C(50) H(10) 3.280 ? . 3_766
C(50) H(17) 3.303 ? . 2_645
C(50) H(18) 3.516 ? . 2_645
C(51) H(9) 3.339 ? . .
C(51) H(14) 2.679 ? . .
C(51) H(17) 3.464 ? . 2_645
C(51) H(28) 3.464 ? . 2_655
H(1) C(32) 3.562 ? . 4_565
H(1) C(33) 3.212 ? . 4_565
H(1) H(12) 3.406 ? . 2_755
H(1) H(13) 3.433 ? . 2_755
H(1) H(18) 3.165 ? . 4_565
H(1) H(19) 2.448 ? . 4_565
H(2) C(32) 3.481 ? . 4_565
H(2) C(33) 3.393 ? . 4_565
H(2) C(40) 2.802 ? . 4_565
H(2) C(41) 2.972 ? . 4_565
H(2) H(12) 3.503 ? . 2_755
H(2) H(13) 2.830 ? . 2_755
H(2) H(18) 3.283 ? . 4_565
H(2) H(19) 3.148 ? . 4_565
H(2) H(24) 2.508 ? . 4_565
H(2) H(25) 2.820 ? . 4_565
H(2) H(27) 2.983 ? . 2_655
H(2) H(28) 3.470 ? . 2_655
H(3) C(15) 3.241 ? . 1_565
H(3) C(16) 3.409 ? . 1_565
H(3) C(27) 3.566 ? . 2_655
H(3) C(40) 3.438 ? . 4_565
H(3) C(41) 3.316 ? . 4_565
H(3) H(7) 2.929 ? . 1_565
H(3) H(8) 3.253 ? . 1_565
H(3) H(15) 2.947 ? . 2_655
H(3) H(24) 2.882 ? . 4_565
H(3) H(25) 2.643 ? . 4_565
H(3) H(27) 3.538 ? . 2_655
H(3) H(28) 3.030 ? . 2_655
H(4) C(14) 3.161 ? . 1_565
H(4) C(15) 3.086 ? . 1_565
H(4) H(6) 3.057 ? . 1_565
H(4) H(7) 2.917 ? . 1_565
H(4) H(15) 3.348 ? . 2_655
H(4) H(28) 3.108 ? . 2_655
H(5) C(21) 3.014 ? . 4_454
H(5) C(22) 3.131 ? . 4_454
H(5) C(50) 3.261 ? . 2_645
H(5) H(10) 2.338 ? . 4_454
H(5) H(11) 2.589 ? . 4_454
H(5) H(20) 3.547 ? . 3_765
H(6) C(31) 3.512 ? . 1_545
H(6) C(32) 3.399 ? . 1_545
H(6) C(33) 3.084 ? . 1_545
H(6) C(34) 2.898 ? . 1_545
H(6) C(35) 3.037 ? . 1_545
H(6) C(36) 3.355 ? . 1_545
H(6) H(4) 3.057 ? . 1_545
H(6) H(19) 3.508 ? . 1_545
H(6) H(20) 3.260 ? . 1_545
H(6) H(20) 3.514 ? . 3_765
H(6) H(21) 3.460 ? . 1_545
H(7) C(5) 3.049 ? . 1_545
H(7) C(6) 3.022 ? . 1_545
H(7) C(22) 3.277 ? . 2_745
H(7) C(23) 3.014 ? . 2_745
H(7) H(3) 2.929 ? . 1_545
H(7) H(4) 2.917 ? . 1_545
H(7) H(11) 3.308 ? . 2_745
H(7) H(12) 2.850 ? . 2_745
H(7) H(20) 3.550 ? . 3_765
H(8) H(3) 3.253 ? . 1_545
H(8) H(24) 3.372 ? . 4_555
H(9) O(1) 2.412 ? . .
H(9) C(49) 3.331 ? . .
H(9) C(51) 3.339 ? . .
H(9) H(16) 3.028 ? . 2_645
H(10) O(1) 2.898 ? . .
H(10) C(13) 3.262 ? . 4_555
H(10) C(50) 3.280 ? . 3_766
H(10) H(5) 2.338 ? . 4_555
H(10) H(18) 3.466 ? . 4_565
H(10) H(19) 3.307 ? . 4_565
H(11) C(13) 3.114 ? . 4_555
H(11) C(35) 3.446 ? . 2_745
H(11) C(37) 3.389 ? . 4_555
H(11) C(38) 3.197 ? . 4_555
H(11) C(39) 3.257 ? . 4_555
H(11) C(40) 3.504 ? . 4_555
H(11) H(5) 2.589 ? . 4_555
H(11) H(7) 3.308 ? . 2_755
H(11) H(20) 3.399 ? . 2_745
H(11) H(21) 2.739 ? . 2_745
H(11) H(22) 3.551 ? . 4_555
H(12) C(2) 3.030 ? . 2_745
H(12) C(3) 2.945 ? . 2_745
H(12) C(4) 3.011 ? . 2_745
H(12) C(5) 3.153 ? . 2_745
H(12) C(6) 3.281 ? . 2_745
H(12) C(7) 3.221 ? . 2_745
H(12) H(1) 3.406 ? . 2_745
H(12) H(2) 3.503 ? . 2_745
H(12) H(7) 2.850 ? . 2_755
H(12) H(21) 3.030 ? . 2_745
H(12) H(23) 3.518 ? . 4_555
H(13) C(3) 3.382 ? . 2_745
H(13) C(4) 3.038 ? . 2_745
H(13) C(40) 3.349 ? . 3_765
H(13) H(1) 3.433 ? . 2_745
H(13) H(2) 2.830 ? . 2_745
H(13) H(23) 3.294 ? . 3_765
H(13) H(24) 2.687 ? . 3_765
H(14) C(51) 2.679 ? . .
H(14) H(28) 3.213 ? . 2_655
H(14) H(29) 3.161 ? . 2_655
H(15) C(16) 3.539 ? . 2_655
H(15) C(17) 3.563 ? . 2_655
H(15) H(3) 2.947 ? . 2_645
H(15) H(4) 3.348 ? . 2_645
H(15) H(29) 2.979 ? . 2_655
H(16) C(20) 3.218 ? . 2_655
H(16) C(41) 3.485 ? . 3_665
H(16) H(9) 3.028 ? . 2_655
H(16) H(25) 2.790 ? . 3_665
H(16) H(26) 2.995 ? . 3_665
H(17) O(1) 3.197 ? . 2_655
H(17) O(1) 3.494 ? . 4_464
H(17) C(44) 2.983 ? . 3_665
H(17) C(45) 3.279 ? . 3_665
H(17) C(49) 2.904 ? . 2_655
H(17) C(49) 3.199 ? . 4_464
H(17) C(50) 3.303 ? . 2_655
H(17) C(51) 3.464 ? . 2_655
H(17) H(26) 2.566 ? . 3_665
H(17) H(27) 3.098 ? . 3_665
H(18) O(1) 2.800 ? . 4_464
H(18) C(49) 3.352 ? . 4_464
H(18) C(50) 3.516 ? . 2_655
H(18) H(1) 3.165 ? . 4_464
H(18) H(2) 3.283 ? . 4_464
H(18) H(10) 3.466 ? . 4_464
H(18) H(27) 2.933 ? . 3_665
H(19) C(3) 3.245 ? . 4_464
H(19) C(4) 3.594 ? . 4_464
H(19) C(21) 3.346 ? . 4_464
H(19) H(1) 2.448 ? . 4_464
H(19) H(2) 3.148 ? . 4_464
H(19) H(6) 3.508 ? . 1_565
H(19) H(10) 3.307 ? . 4_464
H(20) C(12) 3.071 ? . 3_765
H(20) C(13) 3.026 ? . 3_765
H(20) C(14) 3.004 ? . 3_765
H(20) C(15) 3.029 ? . 3_765
H(20) C(16) 3.104 ? . 3_765
H(20) C(17) 3.113 ? . 3_765
H(20) C(38) 3.460 ? . 3_765
H(20) H(5) 3.547 ? . 3_765
H(20) H(6) 3.260 ? . 1_565
H(20) H(6) 3.514 ? . 3_765
H(20) H(7) 3.550 ? . 3_765
H(20) H(11) 3.399 ? . 2_755
H(20) H(22) 2.869 ? . 3_765
H(21) C(22) 3.453 ? . 2_755
H(21) C(23) 3.598 ? . 2_755
H(21) C(38) 2.801 ? . 3_765
H(21) C(39) 2.879 ? . 3_765
H(21) H(6) 3.460 ? . 1_565
H(21) H(11) 2.739 ? . 2_755
H(21) H(12) 3.030 ? . 2_755
H(21) H(22) 2.479 ? . 3_765
H(21) H(23) 2.622 ? . 3_765
H(22) C(34) 3.137 ? . 3_765
H(22) C(35) 2.923 ? . 3_765
H(22) C(38) 2.837 ? . 3_765
H(22) C(39) 3.181 ? . 3_765
H(22) H(11) 3.551 ? . 4_454
H(22) H(20) 2.869 ? . 3_765
H(22) H(21) 2.479 ? . 3_765
H(22) H(22) 2.303 ? . 3_765
H(22) H(23) 2.955 ? . 3_765
H(23) N(1) 2.956 ? . 3_765
H(23) C(1) 2.995 ? . 3_765
H(23) C(9) 3.119 ? . 3_765
H(23) C(10) 3.144 ? . 3_765
H(23) C(18) 3.032 ? . 3_765
H(23) C(35) 3.409 ? . 3_765
H(23) H(12) 3.518 ? . 4_454
H(23) H(13) 3.294 ? . 3_765
H(23) H(21) 2.622 ? . 3_765
H(23) H(22) 2.955 ? . 3_765
H(24) C(4) 3.112 ? . 4_464
H(24) C(5) 3.308 ? . 4_464
H(24) C(24) 3.257 ? . 3_765
H(24) H(2) 2.508 ? . 4_464
H(24) H(3) 2.882 ? . 4_464
H(24) H(8) 3.372 ? . 4_454
H(24) H(13) 2.687 ? . 3_765
H(25) C(4) 3.382 ? . 4_464
H(25) C(5) 3.291 ? . 4_464
H(25) C(28) 3.381 ? . 3_665
H(25) H(2) 2.820 ? . 4_464
H(25) H(3) 2.643 ? . 4_464
H(25) H(16) 2.790 ? . 3_665
H(25) H(27) 3.061 ? . 3_665
H(26) C(28) 3.055 ? . 3_665
H(26) C(29) 2.816 ? . 3_665
H(26) C(44) 2.947 ? . 3_665
H(26) C(45) 3.192 ? . 3_665
H(26) H(16) 2.995 ? . 3_665
H(26) H(17) 2.566 ? . 3_665
H(26) H(26) 2.677 ? . 3_665
H(26) H(27) 3.118 ? . 3_665
H(27) C(4) 3.181 ? . 2_645
H(27) C(5) 3.487 ? . 2_645
H(27) C(32) 3.506 ? . 3_665
H(27) C(41) 3.574 ? . 3_665
H(27) H(2) 2.983 ? . 2_645
H(27) H(3) 3.538 ? . 2_645
H(27) H(17) 3.098 ? . 3_665
H(27) H(18) 2.933 ? . 3_665
H(27) H(25) 3.061 ? . 3_665
H(27) H(26) 3.118 ? . 3_665
H(28) C(2) 3.445 ? . 2_645
H(28) C(3) 3.381 ? . 2_645
H(28) C(4) 2.986 ? . 2_645
H(28) C(5) 2.666 ? . 2_645
H(28) C(6) 2.735 ? . 2_645
H(28) C(7) 3.124 ? . 2_645
H(28) C(26) 3.574 ? . 2_645
H(28) C(51) 3.464 ? . 2_645
H(28) H(2) 3.470 ? . 2_645
H(28) H(3) 3.030 ? . 2_645
H(28) H(4) 3.108 ? . 2_645
H(28) H(14) 3.213 ? . 2_645
H(29) C(26) 3.208 ? . 2_645
H(29) C(27) 3.094 ? . 2_645
H(29) H(14) 3.161 ? . 2_645
H(29) H(15) 2.979 ? . 2_645
C(25) C(48) 3.995(4) ? . .
C(47) C(26) 3.908(4) ? . .
C(27) C(46) 4.168(5) ? . .
C(45) C(28) 4.475(6) ? . .
C(29) C(44) 4.551(5) ? . .
C(43) C(30) 4.311(4) ? . .
C(31) C(42) 4.327(4) ? . .
C(41) C(32) 4.588(4) ? . .
C(33) C(40) 4.558(5) ? . .
C(39) C(34) 4.258(4) ? . .
C(35) C(38) 4.004(4) ? . .
C(36) C(37) 4.030(3) ? . .
C(8) C(11) 3.831(3) ? . .

loop_
_geom_torsion_atom_site_label_1
_geom_torsion_atom_site_label_2
_geom_torsion_atom_site_label_3
_geom_torsion_atom_site_label_4
_geom_torsion
_geom_torsion_publ_flag
_geom_torsion_site_symmetry_1
_geom_torsion_site_symmetry_2
_geom_torsion_site_symmetry_3
_geom_torsion_site_symmetry_4
C(1) N(1) C(18) C(10) 0.3(3) ? . . . .
C(1) N(1) C(18) C(17) -175.7(3) ? . . . .
C(18) N(1) C(1) C(2) -174.6(3) ? . . . .
C(18) N(1) C(1) C(9) -0.4(3) ? . . . .
C(1) N(1) C(19) C(20) 52.5(4) ? . . . .
C(1) N(1) C(19) C(24) -127.0(3) ? . . . .
C(19) N(1) C(1) C(2) 13.1(5) ? . . . .
C(19) N(1) C(1) C(9) -172.7(2) ? . . . .
C(18) N(1) C(19) C(20) -118.2(3) ? . . . .
C(18) N(1) C(19) C(24) 62.3(4) ? . . . .
C(19) N(1) C(18) C(10) 172.5(2) ? . . . .
C(19) N(1) C(18) C(17) -3.6(6) ? . . . .
N(1) C(1) C(2) C(3) -4.9(6) ? . . . .
N(1) C(1) C(2) C(7) 174.4(3) ? . . . .
N(1) C(1) C(9) C(8) -178.0(2) ? . . . .
N(1) C(1) C(9) C(10) 0.3(3) ? . . . .
C(2) C(1) C(9) C(8) -2.2(3) ? . . . .
C(2) C(1) C(9) C(10) 176.1(2) ? . . . .
C(9) C(1) C(2) C(3) -179.1(3) ? . . . .
C(9) C(1) C(2) C(7) 0.2(3) ? . . . .
C(1) C(2) C(3) C(4) 177.9(3) ? . . . .
C(1) C(2) C(7) C(6) -177.2(2) ? . . . .
C(1) C(2) C(7) C(8) 1.8(3) ? . . . .
C(3) C(2) C(7) C(6) 2.2(4) ? . . . .
C(3) C(2) C(7) C(8) -178.8(2) ? . . . .
C(7) C(2) C(3) C(4) -1.3(4) ? . . . .
C(2) C(3) C(4) C(5) -1.1(5) ? . . . .
C(3) C(4) C(5) C(6) 2.7(5) ? . . . .
C(4) C(5) C(6) C(7) -1.8(5) ? . . . .
C(5) C(6) C(7) C(2) -0.6(4) ? . . . .
C(5) C(6) C(7) C(8) -179.5(3) ? . . . .
C(2) C(7) C(8) C(9) -2.9(3) ? . . . .
C(2) C(7) C(8) C(25) 119.7(2) ? . . . .
C(2) C(7) C(8) C(36) -126.6(2) ? . . . .
C(6) C(7) C(8) C(9) 176.0(3) ? . . . .
C(6) C(7) C(8) C(25) -61.4(4) ? . . . .
C(6) C(7) C(8) C(36) 52.4(4) ? . . . .
C(7) C(8) C(9) C(1) 3.0(3) ? . . . .
C(7) C(8) C(9) C(10) -174.3(4) ? . . . .
C(7) C(8) C(25) C(26) -58.3(4) ? . . . .
C(7) C(8) C(25) C(30) 119.5(2) ? . . . .
C(7) C(8) C(36) C(31) -120.1(2) ? . . . .
C(7) C(8) C(36) C(35) 58.9(4) ? . . . .
C(9) C(8) C(25) C(26) 55.6(4) ? . . . .
C(9) C(8) C(25) C(30) -126.6(2) ? . . . .
C(25) C(8) C(9) C(1) -117.9(2) ? . . . .
C(25) C(8) C(9) C(10) 64.9(5) ? . . . .
C(9) C(8) C(36) C(31) 125.1(2) ? . . . .
C(9) C(8) C(36) C(35) -55.9(3) ? . . . .
C(36) C(8) C(9) C(1) 124.8(2) ? . . . .
C(36) C(8) C(9) C(10) -52.4(5) ? . . . .
C(25) C(8) C(36) C(31) 0.4(3) ? . . . .
C(25) C(8) C(36) C(35) 179.4(2) ? . . . .
C(36) C(8) C(25) C(26) -179.2(3) ? . . . .
C(36) C(8) C(25) C(30) -1.4(3) ? . . . .
C(1) C(9) C(10) C(11) 173.4(3) ? . . . .
C(1) C(9) C(10) C(18) -0.1(2) ? . . . .
C(8) C(9) C(10) C(11) -9.3(7) ? . . . .
C(8) C(9) C(10) C(18) 177.2(4) ? . . . .
C(9) C(10) C(11) C(12) -174.4(4) ? . . . .
C(9) C(10) C(11) C(37) 63.2(5) ? . . . .
C(9) C(10) C(11) C(48) -54.6(5) ? . . . .
C(9) C(10) C(18) N(1) -0.1(3) ? . . . .
C(9) C(10) C(18) C(17) 177.0(2) ? . . . .
C(11) C(10) C(18) N(1) -175.9(2) ? . . . .
C(11) C(10) C(18) C(17) 1.2(3) ? . . . .
C(18) C(10) C(11) C(12) -1.0(3) ? . . . .
C(18) C(10) C(11) C(37) -123.5(2) ? . . . .
C(18) C(10) C(11) C(48) 118.8(2) ? . . . .
C(10) C(11) C(12) C(13) -179.3(3) ? . . . .
C(10) C(11) C(12) C(17) 0.5(3) ? . . . .
C(10) C(11) C(37) C(38) 55.6(3) ? . . . .
C(10) C(11) C(37) C(42) -126.4(2) ? . . . .
C(10) C(11) C(48) C(43) 127.5(2) ? . . . .
C(10) C(11) C(48) C(47) -52.4(3) ? . . . .
C(12) C(11) C(37) C(38) -59.9(3) ? . . . .
C(12) C(11) C(37) C(42) 118.2(2) ? . . . .
C(37) C(11) C(12) C(13) -54.4(4) ? . . . .
C(37) C(11) C(12) C(17) 125.5(2) ? . . . .
C(12) C(11) C(48) C(43) -119.7(2) ? . . . .
C(12) C(11) C(48) C(47) 60.4(3) ? . . . .
C(48) C(11) C(12) C(13) 59.6(4) ? . . . .
C(48) C(11) C(12) C(17) -120.5(2) ? . . . .
C(37) C(11) C(48) C(43) 1.3(2) ? . . . .
C(37) C(11) C(48) C(47) -178.6(2) ? . . . .
C(48) C(11) C(37) C(38) 179.9(2) ? . . . .
C(48) C(11) C(37) C(42) -2.1(2) ? . . . .
C(11) C(12) C(13) C(14) 179.4(3) ? . . . .
C(11) C(12) C(17) C(16) -179.6(2) ? . . . .
C(11) C(12) C(17) C(18) 0.1(3) ? . . . .
C(13) C(12) C(17) C(16) 0.3(4) ? . . . .
C(13) C(12) C(17) C(18) -180.0(2) ? . . . .
C(17) C(12) C(13) C(14) -0.5(5) ? . . . .
C(12) C(13) C(14) C(15) -0.2(4) ? . . . .
C(13) C(14) C(15) C(16) 1.0(5) ? . . . .
C(14) C(15) C(16) C(17) -1.2(5) ? . . . .
C(15) C(16) C(17) C(12) 0.5(5) ? . . . .
C(15) C(16) C(17) C(18) -179.1(3) ? . . . .
C(12) C(17) C(18) N(1) 175.2(3) ? . . . .
C(12) C(17) C(18) C(10) -0.8(3) ? . . . .
C(16) C(17) C(18) N(1) -5.2(7) ? . . . .
C(16) C(17) C(18) C(10) 178.8(3) ? . . . .
N(1) C(19) C(20) C(21) -178.5(2) ? . . . .
N(1) C(19) C(24) C(23) 179.3(2) ? . . . .
C(20) C(19) C(24) C(23) -0.2(3) ? . . . .
C(24) C(19) C(20) C(21) 1.0(4) ? . . . .
C(19) C(20) C(21) C(22) -1.1(4) ? . . . .
C(20) C(21) C(22) C(23) 0.4(5) ? . . . .
C(21) C(22) C(23) C(24) 0.4(4) ? . . . .
C(22) C(23) C(24) C(19) -0.5(4) ? . . . .
C(8) C(25) C(26) C(27) 177.4(3) ? . . . .
C(8) C(25) C(30) C(29) -177.5(3) ? . . . .
C(8) C(25) C(30) C(31) 1.9(3) ? . . . .
C(26) C(25) C(30) C(29) 0.4(5) ? . . . .
C(26) C(25) C(30) C(31) 179.9(2) ? . . . .
C(30) C(25) C(26) C(27) -0.2(4) ? . . . .
C(25) C(26) C(27) C(28) -0.1(4) ? . . . .
C(26) C(27) C(28) C(29) 0.2(5) ? . . . .
C(27) C(28) C(29) C(30) 0.1(5) ? . . . .
C(28) C(29) C(30) C(25) -0.3(6) ? . . . .
C(28) C(29) C(30) C(31) -179.7(4) ? . . . .
C(25) C(30) C(31) C(32) 178.2(3) ? . . . .
C(25) C(30) C(31) C(36) -1.7(3) ? . . . .
C(29) C(30) C(31) C(32) -2.5(7) ? . . . .
C(29) C(30) C(31) C(36) 177.7(3) ? . . . .
C(30) C(31) C(32) C(33) 179.0(3) ? . . . .
C(30) C(31) C(36) C(8) 0.7(3) ? . . . .
C(30) C(31) C(36) C(35) -178.3(2) ? . . . .
C(32) C(31) C(36) C(8) -179.1(2) ? . . . .
C(32) C(31) C(36) C(35) 1.8(4) ? . . . .
C(36) C(31) C(32) C(33) -1.2(5) ? . . . .
C(31) C(32) C(33) C(34) 0.3(5) ? . . . .
C(32) C(33) C(34) C(35) -0.2(4) ? . . . .
C(33) C(34) C(35) C(36) 0.8(5) ? . . . .
C(34) C(35) C(36) C(8) 179.5(2) ? . . . .
C(34) C(35) C(36) C(31) -1.6(4) ? . . . .
C(11) C(37) C(38) C(39) 177.2(2) ? . . . .
C(11) C(37) C(42) C(41) -177.1(2) ? . . . .
C(11) C(37) C(42) C(43) 2.1(3) ? . . . .
C(38) C(37) C(42) C(41) 1.1(4) ? . . . .
C(38) C(37) C(42) C(43) -179.6(2) ? . . . .
C(42) C(37) C(38) C(39) -0.6(4) ? . . . .
C(37) C(38) C(39) C(40) -0.5(4) ? . . . .
C(38) C(39) C(40) C(41) 1.1(4) ? . . . .
C(39) C(40) C(41) C(42) -0.6(4) ? . . . .
C(40) C(41) C(42) C(37) -0.5(4) ? . . . .
C(40) C(41) C(42) C(43) -179.5(2) ? . . . .
C(37) C(42) C(43) C(44) 178.3(3) ? . . . .
C(37) C(42) C(43) C(48) -1.3(3) ? . . . .
C(41) C(42) C(43) C(44) -2.6(5) ? . . . .
C(41) C(42) C(43) C(48) 177.8(3) ? . . . .
C(42) C(43) C(44) C(45) 179.9(2) ? . . . .
C(42) C(43) C(48) C(11) -0.1(2) ? . . . .
C(42) C(43) C(48) C(47) 179.8(2) ? . . . .
C(44) C(43) C(48) C(11) -179.7(2) ? . . . .
C(44) C(43) C(48) C(47) 0.2(3) ? . . . .
C(48) C(43) C(44) C(45) -0.5(4) ? . . . .
C(43) C(44) C(45) C(46) 0.1(3) ? . . . .
C(44) C(45) C(46) C(47) 0.7(5) ? . . . .
C(45) C(46) C(47) C(48) -1.1(4) ? . . . .
C(46) C(47) C(48) C(11) -179.5(2) ? . . . .
C(46) C(47) C(48) C(43) 0.6(4) ? . . . .
O(1) C(49) C(49) C(50) -12.4(8) ? . . 3_766 3_766
O(1) C(49) C(50) C(51) 24.2(7) ? . . . .
C(49) C(49) C(50) C(51) -165.9(4) ? 3_766 . . .
C(50) C(49) C(49) O(1) 12.4(8) ? . . 3_766 3_766
